data_7206341
loop_
_publ_author_name
'Mol\<canov, Kre\<simir'
'Koji\'c-Prodi\'c, Biserka'
'Babi\'c, Darko'
'\<Zili\'c, Dijana'
'Rakvin, Boris'

_publ_section_title
;
 Stabilisation of tetrabromo- and tetrachlorosemiquinone (bromanil and
 chloranil) anion radicals in crystals
;
_journal_issue 16
_journal_name_full CrystEngComm
_journal_page_first 5170
_journal_paper_doi 10.1039/c1ce05513e
_journal_volume 13
_journal_year 2011
_chemical_absolute_configuration unk
_chemical_formula_moiety 'C6 Br4 O2 Rb1'
_chemical_formula_sum 'C6 Br4 O2 Rb'
_chemical_formula_weight 509.17
_space_group_IT_number 19
_symmetry_cell_setting orthorhombic
_symmetry_space_group_name_Hall 'P 2ac 2ab'
_symmetry_space_group_name_H-M 'P 21 21 21'
_audit_creation_date 2009-05-11T10:44:10-00:00
_audit_creation_method 'WinGX routine CIF_UPDATE'
_cell_angle_alpha 90
_cell_angle_beta 90
_cell_angle_gamma 90
_cell_formula_units_Z 4
_cell_length_a 4.33400(10)
_cell_length_b 13.5784(3)
_cell_length_c 17.4009(3)
_cell_measurement_reflns_used 3956
_cell_measurement_temperature 100(2)
_cell_measurement_theta_max 76.0029
_cell_measurement_theta_min 2.5396
_cell_volume 1024.02(4)
_computing_molecular_graphics 'Ortep-3 for Windows (Farrugia, 1997)'
_computing_publication_material 'WinGX publication routines (Farrugia, 1999)'
_computing_structure_refinement 'SHELXL-97 (Sheldrick, 1997)'
_computing_structure_solution 'SHELXS-86 (Sheldrick, 1986)'
_diffrn_ambient_temperature 100(2)
_diffrn_detector_area_resol_mean 10.4323
_diffrn_measured_fraction_theta_full 0.985
_diffrn_measured_fraction_theta_max 0.985
_diffrn_measurement_device_type 'Oxford Xcalibur Nova'
_diffrn_measurement_method
;
CCD detector
;
_diffrn_radiation_monochromator graphite
_diffrn_radiation_probe x-ray
_diffrn_radiation_source 'Enhance (Cu) X-ray Source'
_diffrn_radiation_type 'Cu K\a'
_diffrn_radiation_wavelength 1.54179
_diffrn_reflns_av_R_equivalents 0.0453
_diffrn_reflns_limit_h_max 5
_diffrn_reflns_limit_h_min -4
_diffrn_reflns_limit_k_max 15
_diffrn_reflns_limit_k_min -16
_diffrn_reflns_limit_l_max 21
_diffrn_reflns_limit_l_min -15
_diffrn_reflns_number 5013
_diffrn_reflns_theta_full 66.12
_diffrn_reflns_theta_max 66.12
_diffrn_reflns_theta_min 3.89
_exptl_absorpt_coefficient_mu 24.666
_exptl_absorpt_correction_T_max 1.00000
_exptl_absorpt_correction_T_min 0.10845
_exptl_absorpt_correction_type multi-scan
_exptl_absorpt_process_details
;
CrysAlis RED, Oxford Diffraction Ltd.,
Version 1.171.32.29 (release 10-06-2008 CrysAlis171 .NET)
(compiled Jun 10 2008,16:49:55)
Empirical absorption correction using spherical harmonics,
implemented in SCALE3 ABSPACK scaling algorithm.
;
_exptl_crystal_colour 'dark red'
_exptl_crystal_density_diffrn 3.303
_exptl_crystal_density_method 'not measured'
_exptl_crystal_description prism
_exptl_crystal_F_000 916
_exptl_crystal_size_max 0.17
_exptl_crystal_size_mid 0.04
_exptl_crystal_size_min 0.02
_refine_diff_density_max 1.359
_refine_diff_density_min -0.917
_refine_ls_abs_structure_details 'Flack H D (1983), Acta Cryst. A39, 876-881'
_refine_ls_abs_structure_Flack 0.51(7)
_refine_ls_extinction_method none
_refine_ls_goodness_of_fit_ref 1.104
_refine_ls_hydrogen_treatment constr
_refine_ls_matrix_type full
_refine_ls_number_parameters 118
_refine_ls_number_reflns 2041
_refine_ls_number_restraints 0
_refine_ls_restrained_S_all 1.104
_refine_ls_R_factor_gt 0.043
_refine_ls_shift/su_max 0
_refine_ls_structure_factor_coef Fsqd
_refine_ls_weighting_details 'calc w=1/[\s^2^(Fo^2^)+(0.0764P)^2^+2.1726P] where P=(Fo^2^+2Fc^2^)/3'
_refine_ls_weighting_scheme calc
_refine_ls_wR_factor_ref 0.1115
_reflns_number_gt 1953
_reflns_number_total 2041
_reflns_threshold_expression >2sigma(I)
_cod_data_source_file c1ce05513e.txt
_cod_data_source_block RbBr4Q-100K
_cod_database_code 7206341

loop_
_symmetry_equiv_pos_as_xyz
'x, y, z'
'-x+1/2, -y, z+1/2'
'x+1/2, -y+1/2, -z'
'-x, y+1/2, -z+1/2'

loop_
_atom_site_label
_atom_site_type_symbol
_atom_site_fract_x
_atom_site_fract_y
_atom_site_fract_z
_atom_site_U_iso_or_equiv
_atom_site_adp_type
_atom_site_occupancy
_atom_site_calc_flag
_atom_site_refinement_flags
_atom_site_disorder_group
_atom_site_disorder_assembly
C1 C 0.760(2) 0.5460(6) 0.3091(4) 0.0214(15) Uani 1 d . . .
C2 C 0.916(2) 0.4562(6) 0.3331(5) 0.0230(17) Uani 1 d . . .
C3 C 0.914(2) 0.4241(6) 0.4077(5) 0.0228(16) Uani 1 d . . .
C4 C 0.745(2) 0.4724(7) 0.4694(4) 0.0262(17) Uani 1 d . . .
C5 C 0.590(2) 0.5627(6) 0.4451(4) 0.0216(16) Uani 1 d . . .
C6 C 0.5951(19) 0.5957(6) 0.3719(4) 0.0188(14) Uani 1 d . . .
Br1 Br 1.1188(2) 0.38590(7) 0.25510(4) 0.0266(2) Uani 1 d . . .
Br2 Br 1.1303(3) 0.30975(6) 0.43771(4) 0.0256(2) Uani 1 d . . .
Br3 Br 0.3706(3) 0.62895(6) 0.52323(4) 0.0263(2) Uani 1 d . . .
Br4 Br 0.3891(2) 0.71255(6) 0.34183(5) 0.0266(2) Uani 1 d . . .
O1 O 0.7596(17) 0.5758(5) 0.2423(3) 0.0263(12) Uani 1 d . . .
O2 O 0.7409(17) 0.4412(4) 0.5359(3) 0.0244(12) Uani 1 d . . .
Rb1 Rb 0.2638(2) 0.59907(7) 0.13900(4) 0.0264(2) Uani 1 d . . .

loop_
_atom_site_aniso_label
_atom_site_aniso_U_11
_atom_site_aniso_U_22
_atom_site_aniso_U_33
_atom_site_aniso_U_23
_atom_site_aniso_U_13
_atom_site_aniso_U_12
C1 0.024(4) 0.030(4) 0.009(3) 0.005(3) -0.001(3) -0.002(4)
C2 0.020(4) 0.028(4) 0.021(3) -0.002(3) 0.000(3) -0.004(3)
C3 0.017(4) 0.024(4) 0.027(4) 0.003(3) -0.002(3) -0.006(3)
C4 0.025(4) 0.036(5) 0.017(3) 0.002(3) -0.004(4) -0.007(4)
C5 0.027(4) 0.028(4) 0.010(3) -0.005(3) 0.000(3) -0.003(3)
C6 0.017(4) 0.024(4) 0.015(3) -0.003(3) -0.003(3) -0.003(3)
Br1 0.0334(5) 0.0310(5) 0.0153(3) -0.0041(3) 0.0032(3) -0.0007(4)
Br2 0.0306(4) 0.0269(4) 0.0194(4) 0.0036(3) -0.0001(3) 0.0005(4)
Br3 0.0339(5) 0.0297(4) 0.0153(4) -0.0021(3) 0.0036(4) -0.0017(4)
Br4 0.0305(4) 0.0281(4) 0.0213(4) 0.0042(3) 0.0014(3) 0.0023(4)
O1 0.028(3) 0.037(3) 0.014(2) 0.004(2) -0.002(2) -0.007(3)
O2 0.032(3) 0.029(3) 0.012(2) 0.007(2) 0.003(2) 0.000(3)
Rb1 0.0265(4) 0.0407(4) 0.0121(3) 0.0024(3) 0.0004(3) 0.0017(4)

loop_
_atom_type_symbol
_atom_type_description
_atom_type_scat_dispersion_real
_atom_type_scat_dispersion_imag
_atom_type_scat_source
C C 0.0181 0.0091 'International Tables Vol C Tables 4.2.6.8 and 6.1.1.4'
O O 0.0492 0.0322 'International Tables Vol C Tables 4.2.6.8 and 6.1.1.4'
Br Br -0.6763 1.2805 'International Tables Vol C Tables 4.2.6.8 and 6.1.1.4'
Rb Rb -0.4688 1.6079 'International Tables Vol C Tables 4.2.6.8 and 6.1.1.4'

loop_
_geom_angle_atom_site_label_1
_geom_angle_atom_site_label_2
_geom_angle_atom_site_label_3
_geom_angle
_geom_angle_site_symmetry_1
_geom_angle_site_symmetry_3
_geom_angle_publ_flag
C1 C2 Br1 115.9(6) . . ?
C1 C6 Br4 114.1(5) . . ?
C1 O1 Rb1 129.8(6) . . ?
C1 O1 Rb1 129.2(6) . 1_655 ?
C2 C3 C4 124.0(8) . . ?
C2 C3 Br2 121.4(7) . . ?
C2 C1 C6 113.4(7) . . ?
C2 C1 Rb1 131.2(5) . . ?
C2 C1 Rb1 96.7(5) . 1_655 ?
C2 Br1 Rb1 94.5(3) . 1_655 ?
C3 C2 C1 122.3(8) . . ?
C3 C2 Br1 121.8(7) . . ?
C3 C4 C5 113.3(7) . . ?
C3 Br2 Rb1 108.5(3) . 4_645 ?
C3 Br2 Rb1 92.7(3) . 2_665 ?
C3 Br2 Rb1 143.2(3) . 4_745 ?
C4 C3 Br2 114.6(6) . . ?
C4 C5 Br3 115.0(6) . . ?
C4 O2 Rb1 130.3(7) . 2_665 ?
C4 O2 Rb1 131.3(7) . 2_565 ?
C5 C6 C1 123.9(8) . . ?
C5 C6 Br4 122.0(6) . . ?
C5 Br3 Rb1 94.1(3) . 2_565 ?
C6 Br4 Rb1 89.1(2) . . ?
C6 C1 Rb1 102.8(5) . . ?
C6 C1 Rb1 141.4(5) . 1_655 ?
C6 C5 C4 123.0(8) . . ?
C6 C5 Br3 122.0(7) . . ?
Br1 Rb1 C1 59.84(13) 1_455 . ?
Br1 Rb1 Br2 140.31(4) 1_455 4_655 ?
Br1 Rb1 Br2 149.06(3) 1_455 4_755 ?
Br1 Rb1 Br2 144.66(3) 1_455 2_664 ?
Br1 Rb1 Br2 144.66(3) 1_455 2_664 ?
Br1 Rb1 Br3 66.91(2) 1_455 2_564 ?
Br1 Rb1 Br4 80.38(2) 1_455 . ?
Br2 Rb1 Br2 56.41(2) 4_655 2_664 ?
Br2 Rb1 Br2 52.20(2) 2_664 4_755 ?
Br2 Rb1 Br2 68.17(2) 4_655 4_755 ?
Br2 Rb1 Br3 112.67(3) 4_655 2_564 ?
Br2 Rb1 Br4 95.06(3) 4_655 . ?
Br2 Rb1 Br4 134.51(3) 2_664 . ?
Br3 Rb1 Br2 77.81(2) 2_564 2_664 ?
Br3 Rb1 Br2 120.09(3) 2_564 4_755 ?
Br3 Rb1 Br4 147.00(3) 2_564 . ?
Br4 Rb1 Br2 85.97(3) . 4_755 ?
O1 C1 C2 123.1(8) . . ?
O1 C1 C6 123.4(8) . . ?
O1 C1 Rb1 36.1(5) . 1_655 ?
O1 C1 Rb1 35.5(5) . . ?
O1 Rb1 Br1 71.56(13) . 1_455 ?
O1 Rb1 Br1 54.54(14) 1_455 1_455 ?
O1 Rb1 Br2 133.58(14) . 4_655 ?
O1 Rb1 Br2 87.60(14) 1_455 4_655 ?
O1 Rb1 Br2 78.35(13) . 4_755 ?
O1 Rb1 Br2 140.67(13) 1_455 4_755 ?
O1 Rb1 Br2 122.71(13) . 2_664 ?
O1 Rb1 Br2 136.19(13) 1_455 2_664 ?
O1 Rb1 Br3 111.67(14) . 2_564 ?
O1 Rb1 Br3 97.38(13) 1_455 2_564 ?
O1 Rb1 Br4 50.17(13) . . ?
O1 Rb1 Br4 65.05(12) 1_455 . ?
O1 Rb1 O1 99.78(17) . 1_455 ?
O1 Rb1 O2 78.80(17) . 2_664 ?
O1 Rb1 O2 162.55(18) 1_455 2_664 ?
O1 Rb1 O2 162.60(18) . 2_564 ?
O1 Rb1 O2 77.83(17) 1_455 2_564 ?
O2 C4 C3 122.9(10) . . ?
O2 C4 C5 123.7(9) . . ?
O2 Rb1 Br1 109.38(13) 2_664 1_455 ?
O2 Rb1 Br1 93.69(12) 2_564 1_455 ?
O2 Rb1 Br2 51.85(12) 2_664 2_664 ?
O2 Rb1 Br2 64.74(13) 2_564 2_664 ?
O2 Rb1 Br2 56.46(13) 2_664 4_755 ?
O2 Rb1 Br2 114.55(13) 2_564 4_755 ?
O2 Rb1 Br2 106.10(12) 2_664 4_655 ?
O2 Rb1 Br2 63.80(12) 2_564 4_655 ?
O2 Rb1 Br3 67.63(13) 2_664 2_564 ?
O2 Rb1 Br3 52.35(12) 2_564 2_564 ?
O2 Rb1 Br4 122.82(13) 2_664 . ?
O2 Rb1 Br4 138.25(13) 2_564 . ?
O2 Rb1 O2 98.26(15) 2_664 2_564 ?
Rb1 C1 Rb1 70.84(12) . 1_655 ?
Rb1 Br2 Rb1 68.17(2) 4_645 4_745 ?
Rb1 Br2 Rb1 117.14(3) 2_665 4_745 ?
Rb1 O1 Rb1 99.78(17) . 1_655 ?
Rb1 O2 Rb1 98.26(15) 2_665 2_565 ?
Rb1 Br2 Rb1 132.06(3) 4_645 2_665 ?

loop_
_geom_bond_atom_site_label_1
_geom_bond_atom_site_label_2
_geom_bond_distance
_geom_bond_site_symmetry_2
_geom_bond_publ_flag
C1 C6 1.470(11) . ?
C1 Rb1 3.749(8) 1_655 ?
C2 C1 1.456(12) . ?
C2 C3 1.369(11) . ?
C4 C3 1.457(13) . ?
C4 C5 1.460(14) . ?
C5 C6 1.349(10) . ?
Br1 C2 1.877(8) . ?
Br1 Rb1 3.5854(12) 1_655 ?
Br2 C3 1.887(9) . ?
Br2 Rb1 3.5893(13) 4_645 ?
Br2 Rb1 3.7432(11) 2_665 ?
Br3 C5 1.887(8) . ?
Br3 Rb1 3.7396(12) 2_565 ?
Br4 C6 1.895(8) . ?
O1 C1 1.231(9) . ?
O1 Rb1 2.847(7) 1_655 ?
O2 C4 1.233(10) . ?
O2 Rb1 2.850(7) 2_665 ?
O2 Rb1 2.881(7) 2_565 ?
Rb1 Br1 3.5854(12) 1_455 ?
Rb1 Br2 3.5893(13) 4_655 ?
Rb1 Br3 3.7396(12) 2_564 ?
Rb1 Br4 3.8893(11) . ?
Rb1 O1 2.819(7) . ?
Rb1 O1 2.847(7) 1_455 ?
Rb1 O2 2.850(7) 2_664 ?
Rb1 O2 2.881(7) 2_564 ?

loop_
_geom_torsion_atom_site_label_1
_geom_torsion_atom_site_label_2
_geom_torsion_atom_site_label_3
_geom_torsion_atom_site_label_4
_geom_torsion
_geom_torsion_site_symmetry_1
_geom_torsion_site_symmetry_2
_geom_torsion_site_symmetry_3
_geom_torsion_site_symmetry_4
_geom_torsion_publ_flag
C1 C2 C3 C4 3.4(14) . . . . ?
C1 C2 C3 Br2 -178.0(7) . . . . ?
C1 Rb1 C1 O1 -170.5(7) 1_455 . . . ?
C1 Rb1 C1 C2 98.1(8) 1_455 . . . ?
C1 Rb1 C1 C6 -39.6(5) 1_455 . . . ?
C1 Rb1 O1 C1 9.0(6) 1_455 . . . ?
C1 Rb1 Br4 C6 -15.6(3) . . . . ?
C1 Rb1 Br4 C6 82.2(3) 1_455 . . . ?
C1 Rb1 O1 Rb1 168.0(9) . . . 1_655 ?
C1 Rb1 O1 Rb1 177.0(2) 1_455 . . 1_655 ?
C1 Rb1 C1 Rb1 180 1_455 . . 1_655 ?
C2 C1 C6 C5 0.5(12) . . . . ?
C2 C1 C6 Br4 -179.9(6) . . . . ?
C3 C2 C1 O1 180 . . . . ?
C3 C2 C1 C6 -1.7(12) . . . . ?
C3 C2 C1 Rb1 -136.1(7) . . . . ?
C3 C2 C1 Rb1 153.6(7) . . . 1_655 ?
C3 C4 C5 C6 2.2(13) . . . . ?
C3 C4 C5 Br3 -179.3(6) . . . . ?
C4 C5 C6 C1 -0.9(14) . . . . ?
C4 C5 C6 Br4 179.5(7) . . . . ?
C5 C4 C3 C2 -3.4(13) . . . . ?
C5 C4 C3 Br2 177.8(6) . . . . ?
Br1 C2 C1 O1 -0.6(12) . . . . ?
Br1 C2 C1 C6 177.6(6) . . . . ?
Br1 C2 C1 Rb1 43.3(10) . . . . ?
Br1 C2 C1 Rb1 -27.1(6) . . . 1_655 ?
Br1 C2 C3 C4 -175.9(7) . . . . ?
Br1 C2 C3 Br2 2.7(10) . . . . ?
Br1 Rb1 C1 C2 49.2(7) 1_455 . . . ?
Br1 Rb1 C1 C6 -88.5(5) 1_455 . . . ?
Br1 Rb1 C1 Rb1 131.16(16) 1_455 . . 1_655 ?
Br1 Rb1 O1 Rb1 132.69(19) 1_455 . . 1_655 ?
Br1 Rb1 C1 O1 140.6(8) 1_455 . . . ?
Br1 Rb1 Br4 C6 40.3(2) 1_455 . . . ?
Br1 Rb1 O1 C1 -35.3(7) 1_455 . . . ?
Rb1 Br3 C5 C6 152.1(7) 2_565 . . . ?
Rb1 Br3 C5 C4 -26.4(7) 2_565 . . . ?
Br2 Rb1 C1 C2 -177.9(7) 4_655 . . . ?
Br2 Rb1 C1 C2 -90.4(8) 2_664 . . . ?
Br2 Rb1 C1 C2 -118.8(8) 4_755 . . . ?
Br2 Rb1 C1 C6 44.4(6) 4_655 . . . ?
Br2 Rb1 C1 C6 103.5(5) 4_755 . . . ?
Br2 Rb1 C1 C6 131.9(4) 2_664 . . . ?
Br2 Rb1 C1 Rb1 -95.98(17) 4_655 . . 1_655 ?
Br2 Rb1 C1 Rb1 -8.5(2) 2_664 . . 1_655 ?
Br2 Rb1 C1 Rb1 -36.88(10) 4_755 . . 1_655 ?
Br2 Rb1 C1 O1 -27.4(7) 4_755 . . . ?
Br2 Rb1 C1 O1 -86.5(8) 4_655 . . . ?
Br2 Rb1 C1 O1 1.0(8) 2_664 . . . ?
Br2 Rb1 Br4 C6 -179.5(2) 4_655 . . . ?
Br2 Rb1 Br4 C6 -133.2(3) 2_664 . . . ?
Br2 Rb1 Br4 C6 -111.8(2) 4_755 . . . ?
Br2 Rb1 O1 C1 108.0(7) 4_655 . . . ?
Br2 Rb1 O1 C1 -179.2(7) 2_664 . . . ?
Br2 Rb1 O1 C1 152.0(8) 4_755 . . . ?
Br2 Rb1 O1 Rb1 -83.9(2) 4_655 . . 1_655 ?
Br2 Rb1 O1 Rb1 -11.2(2) 2_664 . . 1_655 ?
Br2 Rb1 O1 Rb1 -40.01(14) 4_755 . . 1_655 ?
Br3 C5 C6 C1 -179.4(7) . . . . ?
Br3 C5 C6 Br4 1.1(11) . . . . ?
Br3 Rb1 C1 Rb1 86.23(11) 2_564 . . 1_655 ?
Br3 Rb1 C1 O1 95.7(7) 2_564 . . . ?
Br3 Rb1 C1 C2 4.3(8) 2_564 . . . ?
Br3 Rb1 C1 C6 -133.4(5) 2_564 . . . ?
Br3 Rb1 Br4 C6 32.7(3) 2_564 . . . ?
Br3 Rb1 O1 C1 -90.1(7) 2_564 . . . ?
Br3 Rb1 O1 Rb1 77.95(17) 2_564 . . 1_655 ?
Br4 Rb1 C1 C2 158.5(9) . . . . ?
Br4 Rb1 C1 C6 20.8(4) . . . . ?
Br4 Rb1 C1 Rb1 -119.6(2) . . . 1_655 ?
Br4 Rb1 C1 O1 -110.1(8) . . . . ?
Br4 Rb1 O1 C1 57.5(7) . . . . ?
Br4 Rb1 O1 Rb1 -134.5(2) . . . 1_655 ?
O1 C1 C6 C5 178.8(9) . . . . ?
O1 C1 C6 Br4 -1.6(12) . . . . ?
O1 Rb1 C1 O1 -168.1(8) 1_455 . . . ?
O1 Rb1 C1 C2 -91.4(11) . . . . ?
O1 Rb1 C1 C2 100.5(8) 1_455 . . . ?
O1 Rb1 C1 C6 130.9(10) . . . . ?
O1 Rb1 C1 C6 -37.3(5) 1_455 . . . ?
O1 Rb1 C1 Rb1 -9.5(7) . . . 1_655 ?
O1 Rb1 C1 Rb1 -177.62(17) 1_455 . . 1_655 ?
O1 Rb1 Br4 C6 -33.6(3) . . . . ?
O1 Rb1 Br4 C6 95.6(3) 1_455 . . . ?
O1 Rb1 O1 C1 12.0(9) 1_455 . . . ?
O1 Rb1 O1 Rb1 180 1_455 . . 1_655 ?
O2 C4 C3 C2 178.5(9) . . . . ?
O2 C4 C5 C6 -179.8(9) . . . . ?
O2 C4 C3 Br2 -0.2(13) . . . . ?
O2 C4 C5 Br3 -1.2(13) . . . . ?
O2 Rb1 C1 C2 -62.3(8) 2_664 . . . ?
O2 Rb1 C1 C2 50.0(10) 2_564 . . . ?
O2 Rb1 C1 C6 160.0(5) 2_664 . . . ?
O2 Rb1 C1 C6 -87.7(6) 2_564 . . . ?
O2 Rb1 C1 Rb1 19.60(15) 2_664 . . 1_655 ?
O2 Rb1 C1 Rb1 131.9(4) 2_564 . . 1_655 ?
O2 Rb1 C1 O1 29.1(8) 2_664 . . . ?
O2 Rb1 C1 O1 141.4(7) 2_564 . . . ?
O2 Rb1 Br4 C6 -66.6(3) 2_664 . . . ?
O2 Rb1 Br4 C6 125.0(3) 2_564 . . . ?
O2 Rb1 O1 C1 -150.3(8) 2_664 . . . ?
O2 Rb1 O1 C1 -68.5(10) 2_564 . . . ?
O2 Rb1 O1 Rb1 17.69(18) 2_664 . . 1_655 ?
O2 Rb1 O1 Rb1 99.5(6) 2_564 . . 1_655 ?
Rb1 C1 C6 C5 147.0(7) . . . . ?
Rb1 C1 C6 C5 -137.7(8) 1_655 . . . ?
Rb1 C1 C6 Br4 -33.4(6) . . . . ?
Rb1 C1 C6 Br4 41.9(11) 1_655 . . . ?
Rb1 Br1 C2 C3 -152.4(7) 1_655 . . . ?
Rb1 Br1 C2 C1 28.3(7) 1_655 . . . ?
Rb1 Br2 C3 C2 -71.2(7) 4_645 . . . ?
Rb1 Br2 C3 C2 152.5(7) 2_665 . . . ?
Rb1 Br2 C3 C2 6.8(10) 4_745 . . . ?
Rb1 Br2 C3 C4 107.6(6) 4_645 . . . ?
Rb1 Br2 C3 C4 -28.7(6) 2_665 . . . ?
Rb1 Br2 C3 C4 -174.4(5) 4_745 . . . ?
Rb1 Br4 C6 C5 -149.4(7) . . . . ?
Rb1 Br4 C6 C1 31.0(6) . . . . ?
Rb1 O1 C1 C2 116.0(9) . . . . ?
Rb1 O1 C1 C2 -48.6(12) 1_655 . . . ?
Rb1 O1 C1 C6 -62.1(11) . . . . ?
Rb1 O1 C1 C6 133.2(8) 1_655 . . . ?
Rb1 O1 C1 Rb1 -164.7(11) 1_655 . . . ?
Rb1 O1 C1 Rb1 164.7(11) . . . 1_655 ?
Rb1 O2 C4 C3 56.4(12) 2_665 . . . ?
Rb1 O2 C4 C3 -129.1(8) 2_565 . . . ?
Rb1 O2 C4 C5 -121.5(10) 2_665 . . . ?
Rb1 O2 C4 C5 53.0(13) 2_565 . . . ?
